data_7008106
loop_
_publ_author_name
'Cowley, Andrew R.'
'Dilworth, Jonathan R.'
'Nairn, Alison K.'
'Robbie, Alasdair J.'

_publ_section_title
;
 Preparation and characterization of diarylphosphazene and
 diarylphosphinohydrazide complexes of titanium, tungsten and ruthenium
 and phosphorylketimido complexes of rhenium.
;
_journal_issue 4
_journal_name_full 'Dalton transactions (Cambridge, England : 2003)'
_journal_page_first 680
_journal_page_last 693
_journal_paper_doi 10.1039/b417068g
_journal_year 2005
_chemical_absolute_configuration ad
_chemical_compound_source
;
synthesis as described
;
_chemical_formula_moiety ' C24 H31 Cl1 N2 P Ru, B F4 '
_chemical_formula_sum 'C24 H31 B Cl F4 N2 P Ru'
_chemical_formula_weight 601.82
_chemical_name_systematic
;
?
;
_space_group_IT_number 33
_symmetry_cell_setting orthorhombic
_symmetry_space_group_name_Hall 'P 2c -2n'
_symmetry_space_group_name_H-M 'P n a 21'
_atom_sites_solution_hydrogens geom
_atom_sites_solution_primary direct
_cell_angle_alpha 90
_cell_angle_beta 90
_cell_angle_gamma 90
_cell_formula_units_Z 4
_cell_length_a 14.7058(5)
_cell_length_b 16.8368(5)
_cell_length_c 10.5355(4)
_cell_measurement_reflns_used 18147
_cell_measurement_temperature 150
_cell_measurement_theta_max 28
_cell_measurement_theta_min 5
_cell_volume 2608.58(15)
_computing_cell_refinement
;
KappaCCD software 'DENZO' (Otwinowski & Minor, 1996)
;
_computing_data_collection
;
KappaCCD software 'Collect' (Nonius, 2000)
;
_computing_data_reduction
;
KappaCCD software 'DENZO' (Otwinowski & Minor, 1996)
;
_computing_publication_material
;
CRYSTALS (Watkin et al, 2001)
;
_computing_structure_refinement
;
CRYSTALS (Watkin et al, 2001)
;
_computing_structure_solution 'SIR92 (Giacovazzo et al, 1992)'
_diffrn_ambient_temperature 150
_diffrn_measured_fraction_theta_full 1.000
_diffrn_measured_fraction_theta_max 1.000
_diffrn_measurement_device_type
;
Nonius KappaCCD
;
_diffrn_measurement_method \w
_diffrn_radiation_monochromator graphite
_diffrn_radiation_type 'Mo K\a'
_diffrn_radiation_wavelength 0.71073
_diffrn_reflns_av_R_equivalents 0.054
_diffrn_reflns_limit_h_max 19
_diffrn_reflns_limit_h_min -19
_diffrn_reflns_limit_k_max 21
_diffrn_reflns_limit_k_min -21
_diffrn_reflns_limit_l_max 13
_diffrn_reflns_limit_l_min -13
_diffrn_reflns_number 18147
_diffrn_reflns_theta_full 27.462
_diffrn_reflns_theta_max 27.462
_diffrn_reflns_theta_min 5.188
_diffrn_standards_decay_% 0.00
_diffrn_standards_interval_count 0
_diffrn_standards_interval_time 0
_diffrn_standards_number 0
_exptl_absorpt_coefficient_mu 0.809
_exptl_absorpt_correction_T_max 0.92
_exptl_absorpt_correction_T_min 0.75
_exptl_absorpt_correction_type multi-scan
_exptl_absorpt_process_details
;
Denzo/Scalepack (Otwinowski & Minor, 1996)
;
_exptl_crystal_colour ' orange-yellow '
_exptl_crystal_density_diffrn 1.532
_exptl_crystal_description ' prism '
_exptl_crystal_F_000 1224
_exptl_crystal_size_max 0.36
_exptl_crystal_size_mid 0.12
_exptl_crystal_size_min 0.10
_refine_diff_density_max 0.66
_refine_diff_density_min -0.66
_refine_ls_abs_structure_details 'Flack, 2478 Friedel-pairs'
_refine_ls_abs_structure_Flack 0.46(4)
_refine_ls_extinction_method None
_refine_ls_goodness_of_fit_ref 1.1040
_refine_ls_hydrogen_treatment mixed
_refine_ls_matrix_type full
_refine_ls_number_parameters 312
_refine_ls_number_reflns 4337
_refine_ls_number_restraints 1
_refine_ls_R_factor_all 0.0529
_refine_ls_R_factor_gt 0.0343
_refine_ls_shift/su_max 0.009429
_refine_ls_structure_factor_coef F
_refine_ls_weighting_details
;
Method, part 1, Chebychev polynomial, (Watkin, 1994, Prince, 1982)
[weight] = 1.0/[A~0~*T~0~(x)+A~1~*T~1~(x) ... +A~n-1~]*T~n-1~(x)]
where A~i~ are the Chebychev coefficients listed below and x= Fcalc/Fmax
Method = Robust Weighting (Prince, 1982)
W = [weight] * [1-(deltaF/6*sigmaF)^2^]^2^
A~i~ are:
0.389 0.0439 0.113
;
_refine_ls_weighting_scheme calc
_refine_ls_wR_factor_all 0.0614
_refine_ls_wR_factor_gt 0.0367
_refine_ls_wR_factor_ref 0.0367
_reflns_limit_h_max 19
_reflns_limit_h_min 0
_reflns_limit_k_max 21
_reflns_limit_k_min 0
_reflns_limit_l_max 13
_reflns_limit_l_min -13
_reflns_number_gt 4337
_reflns_number_total 5587
_reflns_threshold_expression I>3.00u(I)
_cod_data_source_file b417068g.txt
_cod_data_source_block arc942
_cod_depositor_comments
;
The following automatic conversions were performed:
'_symmetry_cell_setting' value 'Orthorhombic' changed to 'orthorhombic'
according to '/home/adriana/struct/CIF-dictionaries/cif_core.dic'
dictionary named 'cif_core.dic' version 2.4.1 from 2010-06-29.

Automatic conversion script
Id: cif_fix_enum 1555 2011-01-17 13:19:09Z saulius 
;
_cod_original_cell_volume 2608.57(15)
_cod_original_sg_symbol_H-M 'P n a 21 '
_cod_original_formula_sum ' C24 H31 B Cl F4 N2 P Ru '
_cod_database_code 7008106

loop_
_symmetry_equiv_pos_as_xyz
x,y,z
-x+1/2,y+1/2,z+1/2
x+1/2,-y+1/2,z
-x,-y,z+1/2

loop_
_atom_site_label
_atom_site_type_symbol
_atom_site_fract_x
_atom_site_fract_y
_atom_site_fract_z
_atom_site_U_iso_or_equiv
_atom_site_occupancy
_atom_site_adp_type
Ru1 Ru 0.615207(17) 0.409724(16) 0.46274(8) 0.0222 1.0000 Uani
Cl1 Cl 0.52398(7) 0.51085(6) 0.36678(12) 0.0295 1.0000 Uani
P1 P 0.48054(6) 0.33905(5) 0.47372(14) 0.0227 1.0000 Uani
N1 N 0.4974(2) 0.3114(2) 0.3246(4) 0.0273 1.0000 Uani
N2 N 0.5898(2) 0.3352(2) 0.2925(4) 0.0284 1.0000 Uani
C1 C 0.5883(4) 0.3727(3) 0.1654(4) 0.0381 1.0000 Uani
C2 C 0.6482(3) 0.2634(3) 0.2862(5) 0.0396 1.0000 Uani
C3 C 0.3688(2) 0.3846(2) 0.4772(6) 0.0248 1.0000 Uani
C4 C 0.3116(3) 0.3781(3) 0.3736(4) 0.0292 1.0000 Uani
C5 C 0.2269(3) 0.4155(3) 0.3737(5) 0.0346 1.0000 Uani
C6 C 0.2000(3) 0.4596(2) 0.4790(6) 0.0321 1.0000 Uani
C7 C 0.2562(3) 0.4651(3) 0.5815(5) 0.0361 1.0000 Uani
C8 C 0.3411(3) 0.4289(3) 0.5829(4) 0.0323 1.0000 Uani
C9 C 0.4692(3) 0.2519(3) 0.5749(5) 0.0290 1.0000 Uani
C10 C 0.4841(3) 0.1756(3) 0.5297(5) 0.0369 1.0000 Uani
C11 C 0.4772(4) 0.1106(3) 0.6103(6) 0.0473 1.0000 Uani
C12 C 0.4555(4) 0.1223(4) 0.7360(7) 0.0539 1.0000 Uani
C13 C 0.4413(4) 0.1980(4) 0.7841(6) 0.0503 1.0000 Uani
C14 C 0.4470(4) 0.2631(3) 0.7031(5) 0.0420 1.0000 Uani
C15 C 0.7231(3) 0.5036(3) 0.5046(4) 0.0286 1.0000 Uani
C16 C 0.6630(3) 0.4902(3) 0.6111(4) 0.0304 1.0000 Uani
C17 C 0.6520(3) 0.4139(3) 0.6630(4) 0.0306 1.0000 Uani
C18 C 0.6980(3) 0.3473(3) 0.6122(4) 0.0310 1.0000 Uani
C19 C 0.7503(3) 0.3595(3) 0.5020(5) 0.0339 1.0000 Uani
C20 C 0.7654(2) 0.4368(3) 0.4509(6) 0.0304 1.0000 Uani
C21 C 0.7405(3) 0.5848(3) 0.4468(6) 0.0360 1.0000 Uani
C22 C 0.8425(4) 0.6032(3) 0.4558(11) 0.0615 1.0000 Uani
C23 C 0.6847(4) 0.6515(3) 0.5065(5) 0.0481 1.0000 Uani
C24 C 0.6916(4) 0.2648(3) 0.6717(6) 0.0430 1.0000 Uani
B1 B 0.4053(5) 0.1434(4) 0.1574(6) 0.0465 1.0000 Uani
F1 F 0.3662(2) 0.1855(2) 0.2566(3) 0.0523 1.0000 Uani
F2 F 0.4782(3) 0.1881(3) 0.1161(4) 0.0706 1.0000 Uani
F3 F 0.4256(4) 0.0688(3) 0.2007(5) 0.0873 1.0000 Uani
F4 F 0.3406(3) 0.1389(2) 0.0606(4) 0.0795 1.0000 Uani
H1 H 0.474(3) 0.268(3) 0.288(5) 0.028(13) 1.0000 Uiso
H11 H 0.6513 0.3895 0.1417 0.0457 1.0000 Uiso
H12 H 0.5476 0.4202 0.1672 0.0457 1.0000 Uiso
H13 H 0.5651 0.3337 0.1016 0.0457 1.0000 Uiso
H21 H 0.7118 0.2793 0.2642 0.0475 1.0000 Uiso
H22 H 0.6478 0.2360 0.3704 0.0475 1.0000 Uiso
H23 H 0.6242 0.2265 0.2197 0.0475 1.0000 Uiso
H41 H 0.3310 0.3464 0.2981 0.0351 1.0000 Uiso
H51 H 0.1857 0.4106 0.2985 0.0415 1.0000 Uiso
H61 H 0.1398 0.4872 0.4794 0.0385 1.0000 Uiso
H71 H 0.2358 0.4959 0.6575 0.0433 1.0000 Uiso
H81 H 0.3819 0.4345 0.6583 0.0387 1.0000 Uiso
H101 H 0.5000 0.1674 0.4383 0.0443 1.0000 Uiso
H111 H 0.4880 0.0558 0.5772 0.0568 1.0000 Uiso
H121 H 0.4497 0.0753 0.7936 0.0647 1.0000 Uiso
H131 H 0.4272 0.2057 0.8762 0.0603 1.0000 Uiso
H141 H 0.4352 0.3177 0.7362 0.0504 1.0000 Uiso
H161 H 0.6287 0.5359 0.6483 0.0365 1.0000 Uiso
H171 H 0.6107 0.4065 0.7376 0.0367 1.0000 Uiso
H191 H 0.7777 0.3126 0.4581 0.0407 1.0000 Uiso
H201 H 0.8066 0.4435 0.3762 0.0364 1.0000 Uiso
H211 H 0.7204 0.5824 0.3562 0.0431 1.0000 Uiso
H221 H 0.8547 0.6566 0.4180 0.0738 1.0000 Uiso
H222 H 0.8616 0.6031 0.5469 0.0738 1.0000 Uiso
H223 H 0.8776 0.5619 0.4083 0.0738 1.0000 Uiso
H231 H 0.6997 0.7030 0.4639 0.0578 1.0000 Uiso
H232 H 0.6993 0.6554 0.5990 0.0578 1.0000 Uiso
H233 H 0.6184 0.6399 0.4957 0.0578 1.0000 Uiso
H241 H 0.7411 0.2582 0.7360 0.0516 1.0000 Uiso
H242 H 0.6311 0.2585 0.7140 0.0516 1.0000 Uiso
H243 H 0.6984 0.2235 0.6040 0.0516 1.0000 Uiso

loop_
_atom_site_aniso_label
_atom_site_aniso_U_11
_atom_site_aniso_U_22
_atom_site_aniso_U_33
_atom_site_aniso_U_23
_atom_site_aniso_U_13
_atom_site_aniso_U_12
Ru1 0.01688(12) 0.02614(12) 0.02358(12) 0.0003(2) 0.0010(2) -0.00131(11)
Cl1 0.0277(5) 0.0276(5) 0.0332(5) 0.0045(4) -0.0005(4) 0.0001(4)
P1 0.0165(4) 0.0245(4) 0.0270(5) 0.0021(5) 0.0009(6) -0.0017(3)
N1 0.0196(17) 0.0295(19) 0.033(2) -0.0065(16) 0.0039(14) -0.0054(15)
N2 0.0242(18) 0.0281(19) 0.0329(19) -0.0003(15) 0.0048(15) -0.0034(14)
C1 0.048(3) 0.040(3) 0.026(2) -0.0024(19) 0.009(2) -0.005(2)
C2 0.029(3) 0.037(3) 0.053(3) -0.015(2) 0.004(2) 0.009(2)
C3 0.0226(17) 0.0219(14) 0.030(3) 0.000(2) -0.005(2) -0.0028(12)
C4 0.025(2) 0.036(2) 0.026(2) -0.0005(19) -0.0052(18) 0.0013(18)
C5 0.027(2) 0.035(2) 0.042(3) 0.002(2) -0.007(2) 0.0027(19)
C6 0.0221(18) 0.0261(17) 0.048(3) 0.003(2) 0.000(2) 0.0021(14)
C7 0.033(2) 0.036(2) 0.039(3) -0.006(2) 0.003(2) 0.010(2)
C8 0.034(2) 0.034(2) 0.029(2) -0.0071(18) -0.007(2) 0.003(2)
C9 0.0170(19) 0.031(2) 0.039(2) 0.0079(19) -0.0027(17) 0.0007(17)
C10 0.028(2) 0.033(2) 0.049(3) 0.012(2) -0.001(2) -0.0001(19)
C11 0.030(3) 0.035(3) 0.077(4) 0.017(3) 0.002(3) 0.000(2)
C12 0.043(3) 0.046(3) 0.073(4) 0.037(3) 0.004(3) 0.001(3)
C13 0.041(3) 0.061(4) 0.049(3) 0.025(3) 0.016(3) 0.010(3)
C14 0.036(3) 0.048(3) 0.042(3) 0.017(2) 0.011(2) 0.012(2)
C15 0.023(2) 0.035(2) 0.028(2) -0.0032(16) -0.0046(15) -0.0132(17)
C16 0.025(2) 0.041(2) 0.024(2) -0.0064(19) -0.0021(17) -0.0043(19)
C17 0.026(2) 0.042(2) 0.024(2) 0.0094(19) -0.0064(17) -0.008(2)
C18 0.021(2) 0.039(2) 0.033(2) 0.0069(19) -0.0087(17) -0.0001(18)
C19 0.0175(18) 0.042(2) 0.043(3) 0.0038(19) -0.0033(17) 0.0062(17)
C20 0.0143(16) 0.042(2) 0.035(3) -0.003(3) -0.003(2) -0.0033(13)
C21 0.036(2) 0.039(2) 0.033(3) 0.001(2) 0.002(2) -0.0107(18)
C22 0.041(2) 0.059(3) 0.085(4) 0.014(5) -0.001(5) -0.027(2)
C23 0.064(4) 0.033(2) 0.047(3) -0.001(2) 0.009(2) -0.011(2)
C24 0.030(3) 0.043(3) 0.055(3) 0.012(3) -0.006(2) 0.001(2)
B1 0.056(4) 0.044(3) 0.039(3) -0.011(3) 0.010(3) -0.020(3)
F1 0.0486(19) 0.0562(19) 0.0522(19) -0.0106(15) 0.0150(15) -0.0111(15)
F2 0.054(2) 0.085(3) 0.073(3) -0.023(2) 0.023(2) -0.030(2)
F3 0.100(3) 0.055(2) 0.107(4) -0.009(2) -0.002(3) 0.022(2)
F4 0.108(3) 0.075(3) 0.056(2) -0.004(2) -0.018(2) -0.041(2)

loop_
_atom_type_symbol
_atom_type_scat_dispersion_real
_atom_type_scat_dispersion_imag
_atom_type_scat_Cromer_Mann_a1
_atom_type_scat_Cromer_Mann_b1
_atom_type_scat_Cromer_Mann_a2
_atom_type_scat_Cromer_Mann_b2
_atom_type_scat_Cromer_Mann_a3
_atom_type_scat_Cromer_Mann_b3
_atom_type_scat_Cromer_Mann_a4
_atom_type_scat_Cromer_Mann_b4
_atom_type_scat_Cromer_Mann_c
_atom_type_scat_source
'C   ' 0.0033 0.0016 2.3100 20.8439 1.0200 10.2075 1.5886 0.5687 0.8650 51.6512 0.2156 International_Tables_Vol_IV_Table_2.2B
'H   ' 0.0000 0.0000 0.4930 10.5109 0.3229 26.1257 0.1402 3.1424 0.0408 57.7998 0.0030 International_Tables_Vol_IV_Table_2.2B
'B   ' 0.0013 0.0007 2.0545 23.2185 1.3326 1.0210 1.0979 60.3498 0.7068 0.1403 -0.1932 International_Tables_Vol_IV_Table_2.2B
'Cl  ' 0.1484 0.1585 11.4604 0.0104 7.1964 1.1662 6.2556 18.5194 1.6455 47.7784 -9.5574 International_Tables_Vol_IV_Table_2.2B
'F   ' 0.0171 0.0103 3.5392 10.2825 2.6412 4.2944 1.5170 0.2615 1.0243 26.1476 0.2776 International_Tables_Vol_IV_Table_2.2B
'N   ' 0.0061 0.0033 12.2126 0.0057 3.1322 9.8933 2.0125 28.9975 1.1663 0.5826 -11.5290 International_Tables_Vol_IV_Table_2.2B
'P   ' 0.1023 0.0942 6.4345 1.9067 4.1791 27.1570 1.7800 0.5260 1.4908 68.1645 1.1149 International_Tables_Vol_IV_Table_2.2B
'Ru  ' -1.2594 0.8363 19.2674 0.8085 12.9182 8.4347 4.8634 24.7997 1.5676 94.2928 5.3787 International_Tables_Vol_IV_Table_2.2B

loop_
_geom_angle_atom_site_label_1
_geom_angle_site_symmetry_1
_geom_angle_atom_site_label_2
_geom_angle_site_symmetry_2
_geom_angle_atom_site_label_3
_geom_angle_site_symmetry_3
_geom_angle
_geom_angle_publ_flag
Cl1 . Ru1 . P1 . 84.67(4) yes
Cl1 . Ru1 . N2 . 88.08(10) yes
P1 . Ru1 . N2 . 66.79(10) yes
Cl1 . Ru1 . C15 . 88.78(12) yes
P1 . Ru1 . C15 . 160.33(12) yes
N2 . Ru1 . C15 . 131.62(15) yes
Cl1 . Ru1 . C16 . 92.37(13) yes
P1 . Ru1 . C16 . 123.96(12) yes
N2 . Ru1 . C16 . 169.24(15) yes
C15 . Ru1 . C16 . 37.70(16) yes
Cl1 . Ru1 . C17 . 121.70(14) yes
P1 . Ru1 . C17 . 100.41(12) yes
N2 . Ru1 . C17 . 147.35(16) yes
C15 . Ru1 . C17 . 67.55(16) yes
C16 . Ru1 . C17 . 37.58(17) yes
Cl1 . Ru1 . C18 . 158.67(13) yes
P1 . Ru1 . C18 . 100.84(12) yes
N2 . Ru1 . C18 . 113.09(16) yes
C15 . Ru1 . C18 . 79.16(16) yes
C16 . Ru1 . C18 . 67.36(18) yes
Cl1 . Ru1 . C19 . 149.32(13) yes
P1 . Ru1 . C19 . 124.52(13) yes
N2 . Ru1 . C19 . 94.96(16) yes
C15 . Ru1 . C19 . 66.52(17) yes
C16 . Ru1 . C19 . 79.23(18) yes
Cl1 . Ru1 . C20 . 112.43(13) yes
P1 . Ru1 . C20 . 160.68(11) yes
N2 . Ru1 . C20 . 103.52(18) yes
C15 . Ru1 . C20 . 36.02(16) yes
C16 . Ru1 . C20 . 66.41(18) yes
C17 . Ru1 . C18 . 37.21(18) yes
C17 . Ru1 . C19 . 66.80(18) yes
C18 . Ru1 . C19 . 36.88(17) yes
C17 . Ru1 . C20 . 78.7(2) yes
C18 . Ru1 . C20 . 66.65(18) yes
C19 . Ru1 . C20 . 37.25(18) yes
Ru1 . P1 . N1 . 88.24(13) yes
Ru1 . P1 . C3 . 124.01(12) yes
N1 . P1 . C3 . 105.9(2) yes
Ru1 . P1 . C9 . 121.46(14) yes
N1 . P1 . C9 . 110.0(2) yes
C3 . P1 . C9 . 104.2(2) yes
P1 . N1 . N2 . 106.4(3) yes
P1 . N1 . H1 . 126(3) yes
N2 . N1 . H1 . 119(3) yes
Ru1 . N2 . N1 . 97.2(2) yes
Ru1 . N2 . C1 . 119.5(3) yes
N1 . N2 . C1 . 108.3(4) yes
Ru1 . N2 . C2 . 113.5(3) yes
N1 . N2 . C2 . 109.0(3) yes
C1 . N2 . C2 . 108.4(4) yes
N2 . C1 . H11 . 109.466 no
N2 . C1 . H12 . 109.465 no
H11 . C1 . H12 . 109.476 no
N2 . C1 . H13 . 109.467 no
H11 . C1 . H13 . 109.477 no
H12 . C1 . H13 . 109.476 no
N2 . C2 . H21 . 109.465 no
N2 . C2 . H22 . 109.467 no
H21 . C2 . H22 . 109.476 no
N2 . C2 . H23 . 109.466 no
H21 . C2 . H23 . 109.475 no
H22 . C2 . H23 . 109.478 no
P1 . C3 . C4 . 120.2(4) yes
P1 . C3 . C8 . 120.3(4) yes
C4 . C3 . C8 . 119.5(4) yes
C3 . C4 . C5 . 120.5(4) yes
C3 . C4 . H41 . 119.733 no
C5 . C4 . H41 . 119.734 no
C4 . C5 . C6 . 119.6(4) yes
C4 . C5 . H51 . 120.209 no
C6 . C5 . H51 . 120.209 no
C5 . C6 . C7 . 119.8(4) yes
C5 . C6 . H61 . 120.117 no
C7 . C6 . H61 . 120.116 no
C6 . C7 . C8 . 121.5(4) yes
C6 . C7 . H71 . 119.242 no
C8 . C7 . H71 . 119.241 no
C3 . C8 . C7 . 119.1(4) yes
C3 . C8 . H81 . 120.439 no
C7 . C8 . H81 . 120.438 no
P1 . C9 . C10 . 122.1(4) yes
P1 . C9 . C14 . 118.5(4) yes
C10 . C9 . C14 . 119.5(4) yes
C9 . C10 . C11 . 120.5(5) yes
C9 . C10 . H101 . 119.730 no
C11 . C10 . H101 . 119.730 no
C10 . C11 . C12 . 119.5(5) yes
C10 . C11 . H111 . 120.232 no
C12 . C11 . H111 . 120.232 no
C11 . C12 . C13 . 121.2(5) yes
C11 . C12 . H121 . 119.417 no
C13 . C12 . H121 . 119.416 no
C12 . C13 . C14 . 119.3(6) yes
C12 . C13 . H131 . 120.331 no
C14 . C13 . H131 . 120.331 no
C9 . C14 . C13 . 119.9(5) yes
C9 . C14 . H141 . 120.032 no
C13 . C14 . H141 . 120.033 no
Ru1 . C15 . C16 . 67.5(2) yes
Ru1 . C15 . C20 . 71.1(2) yes
C16 . C15 . C20 . 117.3(4) yes
Ru1 . C15 . C21 . 131.6(3) yes
C16 . C15 . C21 . 123.7(4) yes
C20 . C15 . C21 . 119.0(4) yes
Ru1 . C16 . C15 . 74.8(2) yes
Ru1 . C16 . C17 . 71.0(2) yes
C15 . C16 . C17 . 121.0(4) yes
Ru1 . C16 . H161 . 126.596 no
C15 . C16 . H161 . 119.508 no
C17 . C16 . H161 . 119.508 no
Ru1 . C17 . C16 . 71.4(2) yes
Ru1 . C17 . C18 . 74.1(3) yes
C16 . C17 . C18 . 121.4(4) yes
Ru1 . C17 . H171 . 127.273 no
C16 . C17 . H171 . 119.281 no
C18 . C17 . H171 . 119.281 no
Ru1 . C18 . C17 . 68.7(2) yes
Ru1 . C18 . C19 . 69.5(2) yes
C17 . C18 . C19 . 117.2(4) yes
Ru1 . C18 . C24 . 132.7(3) yes
C17 . C18 . C24 . 122.4(4) yes
C19 . C18 . C24 . 120.3(4) yes
Ru1 . C19 . C18 . 73.6(2) yes
Ru1 . C19 . C20 . 73.7(2) yes
C18 . C19 . C20 . 122.0(5) yes
Ru1 . C19 . H191 . 125.504 no
C18 . C19 . H191 . 118.998 no
C20 . C19 . H191 . 118.997 no
Ru1 . C20 . C15 . 72.9(2) yes
Ru1 . C20 . C19 . 69.1(2) yes
C15 . C20 . C19 . 120.7(5) yes
Ru1 . C20 . H201 . 131.175 no
C15 . C20 . H201 . 119.674 no
C19 . C20 . H201 . 119.675 no
C15 . C21 . C22 . 108.8(4) yes
C15 . C21 . C23 . 114.0(5) yes
C22 . C21 . C23 . 110.6(5) yes
C15 . C21 . H211 . 107.201 no
C22 . C21 . H211 . 110.857 no
C23 . C21 . H211 . 105.310 no
C21 . C22 . H221 . 109.467 no
C21 . C22 . H222 . 109.466 no
H221 . C22 . H222 . 109.476 no
C21 . C22 . H223 . 109.467 no
H221 . C22 . H223 . 109.475 no
H222 . C22 . H223 . 109.476 no
C21 . C23 . H231 . 109.469 no
C21 . C23 . H232 . 109.466 no
H231 . C23 . H232 . 109.476 no
C21 . C23 . H233 . 109.467 no
H231 . C23 . H233 . 109.475 no
H232 . C23 . H233 . 109.474 no
C18 . C24 . H241 . 109.466 no
C18 . C24 . H242 . 109.466 no
H241 . C24 . H242 . 109.475 no
C18 . C24 . H243 . 109.467 no
H241 . C24 . H243 . 109.476 no
H242 . C24 . H243 . 109.477 no
F1 . B1 . F2 . 106.2(5) yes
F1 . B1 . F3 . 108.0(5) yes
F2 . B1 . F3 . 115.9(7) yes
F1 . B1 . F4 . 107.1(6) yes
F2 . B1 . F4 . 109.2(5) yes
F3 . B1 . F4 . 110.0(5) yes

loop_
_geom_bond_atom_site_label_1
_geom_bond_site_symmetry_1
_geom_bond_atom_site_label_2
_geom_bond_site_symmetry_2
_geom_bond_distance
_geom_bond_publ_flag
Ru1 . Cl1 . 2.3918(11) yes
Ru1 . P1 . 2.3133(9) yes
Ru1 . N2 . 2.221(4) yes
Ru1 . C15 . 2.282(4) yes
Ru1 . C16 . 2.184(4) yes
Ru1 . C17 . 2.180(4) yes
Ru1 . C18 . 2.251(4) yes
Ru1 . C19 . 2.198(4) yes
Ru1 . C20 . 2.259(4) yes
P1 . N1 . 1.658(4) yes
P1 . C3 . 1.813(4) yes
P1 . C9 . 1.822(4) yes
N1 . N2 . 1.457(5) yes
N1 . H1 . 0.89(5) yes
N2 . C1 . 1.480(6) yes
N2 . C2 . 1.484(6) yes
C1 . H11 . 1.000 no
C1 . H12 . 1.000 no
C1 . H13 . 1.000 no
C2 . H21 . 1.000 no
C2 . H22 . 1.000 no
C2 . H23 . 1.000 no
C3 . C4 . 1.383(7) yes
C3 . C8 . 1.401(7) yes
C4 . C5 . 1.395(6) yes
C4 . H41 . 1.000 no
C5 . C6 . 1.393(7) yes
C5 . H51 . 1.000 no
C6 . C7 . 1.362(8) yes
C6 . H61 . 1.000 no
C7 . C8 . 1.390(7) yes
C7 . H71 . 1.000 no
C8 . H81 . 1.000 no
C9 . C10 . 1.387(7) yes
C9 . C14 . 1.402(7) yes
C10 . C11 . 1.388(7) yes
C10 . H101 . 1.000 no
C11 . C12 . 1.377(10) yes
C11 . H111 . 1.000 no
C12 . C13 . 1.387(10) yes
C12 . H121 . 1.000 no
C13 . C14 . 1.392(8) yes
C13 . H131 . 1.000 no
C14 . H141 . 1.000 no
C15 . C16 . 1.446(6) yes
C15 . C20 . 1.404(6) yes
C15 . C21 . 1.519(6) yes
C16 . C17 . 1.406(7) yes
C16 . H161 . 1.000 no
C17 . C18 . 1.415(7) yes
C17 . H171 . 1.000 no
C18 . C19 . 1.408(7) yes
C18 . C24 . 1.528(7) yes
C19 . C20 . 1.425(7) yes
C19 . H191 . 1.000 no
C20 . H201 . 1.000 no
C21 . C22 . 1.534(6) yes
C21 . C23 . 1.527(7) yes
C21 . H211 . 1.000 no
C22 . H221 . 1.000 no
C22 . H222 . 1.000 no
C22 . H223 . 1.000 no
C23 . H231 . 1.000 no
C23 . H232 . 1.000 no
C23 . H233 . 1.000 no
C24 . H241 . 1.000 no
C24 . H242 . 1.000 no
C24 . H243 . 1.000 no
B1 . F1 . 1.388(7) yes
B1 . F2 . 1.381(7) yes
B1 . F3 . 1.369(9) yes
B1 . F4 . 1.396(8) yes

loop_
_geom_hbond_atom_site_label_D
_geom_hbond_atom_site_label_H
_geom_hbond_atom_site_label_A
_geom_hbond_distance_DH
_geom_hbond_distance_HA
_geom_hbond_distance_DA
_geom_hbond_angle_DHA
_geom_hbond_publ_flag
N1 H1 F1 0.89(5) 2.14(5) 2.954(5) 152(5) yes
N1 H1 F2 0.89(5) 2.26(6) 3.034(5) 145(4) yes
